data_7718223
loop_
_publ_author_name
'Feil, Christoph M.'
'Goerigk, Florian'
'St&#xf6;ckl, Yannick'
'Nieger, Martin'
'Gudat, Dietrich'

_publ_section_title
;
 Diverse reactivity of a cationic N-heterocyclic phosphenium complex
 towards anionic substrates - substitution <i>vs.</i> reduction.
;
_journal_issue 5
_journal_name_full 'Dalton transactions (Cambridge, England : 2003)'
_journal_page_first 1806
_journal_page_last 1814
_journal_paper_doi 10.1039/d4dt03352c
_journal_volume 54
_journal_year 2025
_chemical_formula_moiety 'C53 H65 B Fe N2 O3 P2, 0.5(C6 H14)'
_chemical_formula_sum 'C56 H72 B Fe N2 O3 P2'
_chemical_formula_weight 949.75
_space_group_crystal_system triclinic
_space_group_IT_number 2
_space_group_name_Hall '-P 1'
_space_group_name_H-M_alt 'P -1'
_atom_sites_solution_hydrogens geom
_atom_sites_solution_primary dual
_atom_sites_solution_secondary difmap
_audit_creation_method SHELXL-2018/3
_audit_update_record
;
2024-10-30 deposited with the CCDC.	2025-01-06 downloaded from the CCDC.
;
_cell_angle_alpha 91.523(5)
_cell_angle_beta 97.740(4)
_cell_angle_gamma 104.937(5)
_cell_formula_units_Z 2
_cell_length_a 11.7867(8)
_cell_length_b 14.0597(8)
_cell_length_c 16.5324(10)
_cell_measurement_reflns_used 5356
_cell_measurement_temperature 135(2)
_cell_measurement_theta_max 66.624
_cell_measurement_theta_min 2.703
_cell_volume 2617.6(3)
_computing_cell_refinement 'Bruker ApexII Software Suite, 2008'
_computing_data_collection 'Bruker ApexII Software Suite, 2008'
_computing_data_reduction 'Bruker ApexII Software Suite, 2008'
_computing_molecular_graphics 'SHELXS plus XP (Sheldrick, 1991)'
_computing_publication_material 'SHELXL-2018/3 (Sheldrick, 2018)'
_computing_structure_refinement 'SHELXL-2018/3 (Sheldrick, 2018)'
_computing_structure_solution 'SHELXT-2018/3 (Sheldrick, 2018)'
_diffrn_ambient_temperature 135(2)
_diffrn_measured_fraction_theta_full 0.965
_diffrn_measured_fraction_theta_max 0.965
_diffrn_measurement_device_type 'Bruker Kappa ApexII Duo'
_diffrn_measurement_method 'Omega and phi scans'
_diffrn_radiation_type CuK\a
_diffrn_radiation_wavelength 1.54178
_diffrn_reflns_av_R_equivalents 0.1240
_diffrn_reflns_av_unetI/netI 0.1085
_diffrn_reflns_Laue_measured_fraction_full 0.965
_diffrn_reflns_Laue_measured_fraction_max 0.965
_diffrn_reflns_limit_h_max 14
_diffrn_reflns_limit_h_min -13
_diffrn_reflns_limit_k_max 16
_diffrn_reflns_limit_k_min -16
_diffrn_reflns_limit_l_max 19
_diffrn_reflns_limit_l_min -18
_diffrn_reflns_number 33473
_diffrn_reflns_point_group_measured_fraction_full 0.965
_diffrn_reflns_point_group_measured_fraction_max 0.965
_diffrn_reflns_theta_full 66.624
_diffrn_reflns_theta_max 66.624
_diffrn_reflns_theta_min 2.703
_diffrn_source 'fine-focus sealed tube'
_exptl_absorpt_coefficient_mu 3.220
_exptl_absorpt_correction_T_max 0.7491
_exptl_absorpt_correction_T_min 0.6471
_exptl_absorpt_correction_type multi-scan
_exptl_absorpt_process_details 'BLESSING 1995'
_exptl_crystal_colour orange
_exptl_crystal_density_diffrn 1.205
_exptl_crystal_description plate
_exptl_crystal_F_000 1014
_exptl_crystal_size_max 0.104
_exptl_crystal_size_mid 0.071
_exptl_crystal_size_min 0.038
_refine_diff_density_max 0.366
_refine_diff_density_min -0.363
_refine_diff_density_rms 0.062
_refine_ls_extinction_method none
_refine_ls_goodness_of_fit_ref 1.011
_refine_ls_hydrogen_treatment constr
_refine_ls_matrix_type full
_refine_ls_number_parameters 586
_refine_ls_number_reflns 8928
_refine_ls_number_restraints 0
_refine_ls_restrained_S_all 1.011
_refine_ls_R_factor_all 0.1136
_refine_ls_R_factor_gt 0.0548
_refine_ls_shift/su_max 0.001
_refine_ls_shift/su_mean 0.000
_refine_ls_structure_factor_coef Fsqd
_refine_ls_weighting_details 'w=1/[\s^2^(Fo^2^)+(0.0440P)^2^+0.4343P] where P=(Fo^2^+2Fc^2^)/3'
_refine_ls_weighting_scheme calc
_refine_ls_wR_factor_gt 0.1109
_refine_ls_wR_factor_ref 0.1329
_reflns_Friedel_coverage 0.000
_reflns_number_gt 5356
_reflns_number_total 8928
_reflns_threshold_expression 'I > 2\s(I)'
_cod_data_source_file d4dt03352c3.cif
_cod_data_source_block gud600a
_cod_database_code 7718223
_shelx_shelxl_version_number 2018/3
_shelx_space_group_comment
;
The symmetry employed for this shelxl refinement is uniquely defined
by the following loop, which should always be used as a source of
symmetry information in preference to the above space-group names.
They are only intended as comments.
;
_shelx_estimated_absorpt_t_min 0.731
_shelx_estimated_absorpt_t_max 0.887

loop_
_space_group_symop_operation_xyz
'x, y, z'
'-x, -y, -z'

loop_
_atom_site_label
_atom_site_type_symbol
_atom_site_fract_x
_atom_site_fract_y
_atom_site_fract_z
_atom_site_U_iso_or_equiv
_atom_site_adp_type
_atom_site_occupancy
_atom_site_site_symmetry_order
_atom_site_calc_flag
_atom_site_refinement_flags_posn
_atom_site_refinement_flags_adp
_atom_site_refinement_flags_occupancy
_atom_site_disorder_assembly
_atom_site_disorder_group
Fe1 Fe 0.50872(5) 0.61876(4) 0.75223(4) 0.02564(17) Uani 1 1 d . . . . .
C1 C 0.5639(4) 0.5746(3) 0.6679(3) 0.0332(10) Uani 1 1 d . . . . .
O1 O 0.5998(3) 0.5450(2) 0.61271(18) 0.0436(7) Uani 1 1 d . . . . .
C2 C 0.3687(4) 0.6466(3) 0.7292(3) 0.0349(10) Uani 1 1 d . . . . .
O2 O 0.2744(3) 0.6577(2) 0.7139(2) 0.0563(9) Uani 1 1 d . . . . .
C3 C 0.5861(3) 0.6143(3) 0.8523(3) 0.0330(10) Uani 1 1 d . . . . .
O3 O 0.6346(3) 0.6083(2) 0.91696(19) 0.0460(8) Uani 1 1 d . . . . .
P1 P 0.60672(8) 0.76575(7) 0.74073(6) 0.0235(2) Uani 1 1 d . . . . .
N1 N 0.5762(2) 0.8549(2) 0.68764(18) 0.0221(7) Uani 1 1 d . . . . .
N2 N 0.7480(2) 0.8283(2) 0.76409(17) 0.0207(7) Uani 1 1 d . . . . .
C4 C 0.7781(3) 0.9215(2) 0.7295(2) 0.0209(8) Uani 1 1 d . . . . .
C5 C 0.6759(3) 0.9336(3) 0.6869(2) 0.0238(8) Uani 1 1 d . . . . .
H5 H 0.672963 0.991206 0.658900 0.029 Uiso 1 1 calc R U . . .
B1 B 0.9114(4) 0.9953(3) 0.7233(3) 0.0239(10) Uani 1 1 d . . . . .
C6 C 1.0160(3) 0.9953(3) 0.7999(2) 0.0260(9) Uani 1 1 d . . . . .
H6A H 0.986094 1.004173 0.851966 0.031 Uiso 1 1 calc R U . . .
H6B H 1.034142 0.930394 0.798791 0.031 Uiso 1 1 calc R U . . .
C7 C 1.1308(3) 1.0766(3) 0.7975(2) 0.0303(9) Uani 1 1 d . . . . .
H7A H 1.189609 1.072942 0.844360 0.045 Uiso 1 1 calc R U . . .
H7B H 1.162007 1.067395 0.746630 0.045 Uiso 1 1 calc R U . . .
H7C H 1.113932 1.141218 0.799837 0.045 Uiso 1 1 calc R U . . .
C8 C 0.9474(3) 0.9563(3) 0.6378(2) 0.0308(9) Uani 1 1 d . . . . .
H8A H 1.032526 0.988072 0.636831 0.037 Uiso 1 1 calc R U . . .
H8B H 0.938374 0.884391 0.639563 0.037 Uiso 1 1 calc R U . . .
C9 C 0.8780(4) 0.9743(3) 0.5581(2) 0.0462(12) Uani 1 1 d . . . . .
H9A H 0.907445 0.947975 0.512030 0.069 Uiso 1 1 calc R U . . .
H9B H 0.793690 0.941274 0.556824 0.069 Uiso 1 1 calc R U . . .
H9C H 0.888202 1.045351 0.554081 0.069 Uiso 1 1 calc R U . . .
C10 C 0.8941(3) 1.1071(3) 0.7150(2) 0.0324(10) Uani 1 1 d . . . . .
H10A H 0.967823 1.150269 0.699862 0.039 Uiso 1 1 calc R U . . .
H10B H 0.829374 1.104832 0.669475 0.039 Uiso 1 1 calc R U . . .
C11 C 0.8656(4) 1.1540(3) 0.7912(3) 0.0428(11) Uani 1 1 d . . . . .
H11A H 0.856982 1.220151 0.780266 0.064 Uiso 1 1 calc R U . . .
H11B H 0.791362 1.113266 0.806006 0.064 Uiso 1 1 calc R U . . .
H11C H 0.930162 1.158818 0.836469 0.064 Uiso 1 1 calc R U . . .
C12 C 0.4583(3) 0.8604(2) 0.6518(2) 0.0224(8) Uani 1 1 d . . . . .
C13 C 0.3884(3) 0.8924(3) 0.7036(2) 0.0257(9) Uani 1 1 d . . . . .
C14 C 0.2768(3) 0.8989(3) 0.6686(3) 0.0318(9) Uani 1 1 d . . . . .
H14 H 0.227149 0.920708 0.701535 0.038 Uiso 1 1 calc R U . . .
C15 C 0.2379(3) 0.8741(3) 0.5870(3) 0.0352(10) Uani 1 1 d . . . . .
H15 H 0.160851 0.877767 0.564273 0.042 Uiso 1 1 calc R U . . .
C16 C 0.3087(3) 0.8440(3) 0.5373(2) 0.0337(10) Uani 1 1 d . . . . .
H16 H 0.279792 0.827789 0.480850 0.040 Uiso 1 1 calc R U . . .
C17 C 0.4221(3) 0.8368(3) 0.5683(2) 0.0269(9) Uani 1 1 d . . . . .
C18 C 0.8222(3) 0.8018(3) 0.8332(2) 0.0244(8) Uani 1 1 d . . . . .
C19 C 0.8894(3) 0.7352(3) 0.8211(2) 0.0289(9) Uani 1 1 d . . . . .
C20 C 0.9597(4) 0.7141(3) 0.8904(3) 0.0397(11) Uani 1 1 d . . . . .
H20 H 1.007534 0.669992 0.884493 0.048 Uiso 1 1 calc R U . . .
C21 C 0.9604(4) 0.7559(3) 0.9662(3) 0.0456(12) Uani 1 1 d . . . . .
H21 H 1.009055 0.741042 1.012199 0.055 Uiso 1 1 calc R U . . .
C22 C 0.8907(4) 0.8199(3) 0.9764(2) 0.0372(10) Uani 1 1 d . . . . .
H22 H 0.891071 0.847245 1.029658 0.045 Uiso 1 1 calc R U . . .
C23 C 0.8205(3) 0.8446(3) 0.9105(2) 0.0280(9) Uani 1 1 d . . . . .
C24 C 0.4309(4) 0.9227(3) 0.7935(3) 0.0390(11) Uani 1 1 d . . . . .
H24 H 0.500740 0.895992 0.810414 0.047 Uiso 1 1 calc R U . . .
C25 C 0.3372(4) 0.8805(3) 0.8483(3) 0.0494(12) Uani 1 1 d . . . . .
H25A H 0.369447 0.902393 0.905522 0.074 Uiso 1 1 calc R U . . .
H25B H 0.266387 0.903770 0.832231 0.074 Uiso 1 1 calc R U . . .
H25C H 0.315875 0.808251 0.842296 0.074 Uiso 1 1 calc R U . . .
C26 C 0.4733(4) 1.0350(3) 0.8076(3) 0.0599(14) Uani 1 1 d . . . . .
H26A H 0.500322 1.052813 0.866029 0.090 Uiso 1 1 calc R U . . .
H26B H 0.539108 1.060380 0.776805 0.090 Uiso 1 1 calc R U . . .
H26C H 0.407785 1.063874 0.788955 0.090 Uiso 1 1 calc R U . . .
C27 C 0.4996(3) 0.8057(3) 0.5124(2) 0.0320(9) Uani 1 1 d . . . . .
H27 H 0.579663 0.813327 0.545000 0.038 Uiso 1 1 calc R U . . .
C28 C 0.4505(4) 0.6967(3) 0.4818(3) 0.0452(11) Uani 1 1 d . . . . .
H28A H 0.502428 0.678880 0.445901 0.068 Uiso 1 1 calc R U . . .
H28B H 0.447122 0.655287 0.528686 0.068 Uiso 1 1 calc R U . . .
H28C H 0.370478 0.686406 0.451441 0.068 Uiso 1 1 calc R U . . .
C29 C 0.5161(4) 0.8699(3) 0.4397(3) 0.0495(12) Uani 1 1 d . . . . .
H29A H 0.566640 0.847016 0.405392 0.074 Uiso 1 1 calc R U . . .
H29B H 0.438544 0.865361 0.407406 0.074 Uiso 1 1 calc R U . . .
H29C H 0.553625 0.938634 0.459517 0.074 Uiso 1 1 calc R U . . .
C30 C 0.8892(3) 0.6853(3) 0.7390(3) 0.0343(10) Uani 1 1 d . . . . .
H30 H 0.832283 0.706667 0.697609 0.041 Uiso 1 1 calc R U . . .
C31 C 0.8472(4) 0.5722(3) 0.7417(3) 0.0428(11) Uani 1 1 d . . . . .
H31A H 0.847617 0.541107 0.687973 0.064 Uiso 1 1 calc R U . . .
H31B H 0.900757 0.549980 0.783017 0.064 Uiso 1 1 calc R U . . .
H31C H 0.766508 0.553605 0.755653 0.064 Uiso 1 1 calc R U . . .
C32 C 1.0119(4) 0.7139(3) 0.7119(3) 0.0470(12) Uani 1 1 d . . . . .
H32A H 1.008503 0.680302 0.658578 0.070 Uiso 1 1 calc R U . . .
H32B H 1.036711 0.785476 0.707470 0.070 Uiso 1 1 calc R U . . .
H32C H 1.069232 0.694406 0.752234 0.070 Uiso 1 1 calc R U . . .
C33 C 0.7437(3) 0.9144(3) 0.9246(2) 0.0309(9) Uani 1 1 d . . . . .
H33 H 0.711668 0.933449 0.870131 0.037 Uiso 1 1 calc R U . . .
C34 C 0.6383(4) 0.8610(3) 0.9663(3) 0.0444(11) Uani 1 1 d . . . . .
H34A H 0.589473 0.906053 0.975184 0.067 Uiso 1 1 calc R U . . .
H34B H 0.590282 0.803458 0.931274 0.067 Uiso 1 1 calc R U . . .
H34C H 0.667888 0.839357 1.019010 0.067 Uiso 1 1 calc R U . . .
C35 C 0.8144(4) 1.0089(3) 0.9758(3) 0.0411(11) Uani 1 1 d . . . . .
H35A H 0.761777 1.051161 0.983251 0.062 Uiso 1 1 calc R U . . .
H35B H 0.847515 0.991730 1.029307 0.062 Uiso 1 1 calc R U . . .
H35C H 0.879115 1.044136 0.947434 0.062 Uiso 1 1 calc R U . . .
P2 P 0.40242(8) 0.46518(7) 0.76632(6) 0.0249(2) Uani 1 1 d . . . . .
C36 C 0.4923(3) 0.3884(3) 0.8136(2) 0.0266(9) Uani 1 1 d . . . . .
C37 C 0.4848(3) 0.3542(3) 0.8909(2) 0.0328(10) Uani 1 1 d . . . . .
H37 H 0.428129 0.368521 0.921757 0.039 Uiso 1 1 calc R U . . .
C38 C 0.5604(4) 0.2987(3) 0.9234(3) 0.0395(11) Uani 1 1 d . . . . .
H38 H 0.554918 0.275224 0.976506 0.047 Uiso 1 1 calc R U . . .
C39 C 0.6429(4) 0.2776(3) 0.8792(3) 0.0411(11) Uani 1 1 d . . . . .
H39 H 0.694599 0.240209 0.901834 0.049 Uiso 1 1 calc R U . . .
C40 C 0.6500(4) 0.3110(3) 0.8023(3) 0.0462(12) Uani 1 1 d . . . . .
H40 H 0.706507 0.296228 0.771590 0.055 Uiso 1 1 calc R U . . .
C41 C 0.5761(4) 0.3654(3) 0.7696(2) 0.0357(10) Uani 1 1 d . . . . .
H41 H 0.581926 0.387928 0.716305 0.043 Uiso 1 1 calc R U . . .
C42 C 0.2835(3) 0.4602(3) 0.8276(2) 0.0272(9) Uani 1 1 d . . . . .
C43 C 0.1679(4) 0.4095(3) 0.7991(3) 0.0459(12) Uani 1 1 d . . . . .
H43 H 0.149356 0.372562 0.747910 0.055 Uiso 1 1 calc R U . . .
C44 C 0.0775(4) 0.4123(4) 0.8453(3) 0.0563(14) Uani 1 1 d . . . . .
H44 H -0.002476 0.379507 0.824023 0.068 Uiso 1 1 calc R U . . .
C45 C 0.1027(4) 0.4610(3) 0.9198(3) 0.0469(12) Uani 1 1 d . . . . .
H45 H 0.040918 0.460383 0.951385 0.056 Uiso 1 1 calc R U . . .
C46 C 0.2172(4) 0.5113(3) 0.9498(3) 0.0532(13) Uani 1 1 d . . . . .
H46 H 0.235084 0.546161 1.001925 0.064 Uiso 1 1 calc R U . . .
C47 C 0.3072(4) 0.5107(3) 0.9032(3) 0.0477(12) Uani 1 1 d . . . . .
H47 H 0.386526 0.545909 0.923959 0.057 Uiso 1 1 calc R U . . .
C48 C 0.3277(3) 0.3921(3) 0.6727(2) 0.0291(9) Uani 1 1 d . . . . .
C49 C 0.3031(3) 0.4345(3) 0.6000(2) 0.0336(10) Uani 1 1 d . . . . .
H49 H 0.328200 0.504149 0.597990 0.040 Uiso 1 1 calc R U . . .
C50 C 0.2427(4) 0.3777(3) 0.5303(3) 0.0413(11) Uani 1 1 d . . . . .
H50 H 0.227835 0.408120 0.480811 0.050 Uiso 1 1 calc R U . . .
C51 C 0.2040(4) 0.2766(3) 0.5330(3) 0.0424(11) Uani 1 1 d . . . . .
H51 H 0.161849 0.237358 0.485399 0.051 Uiso 1 1 calc R U . . .
C52 C 0.2267(4) 0.2326(3) 0.6050(3) 0.0407(11) Uani 1 1 d . . . . .
H52 H 0.199047 0.163043 0.606906 0.049 Uiso 1 1 calc R U . . .
C53 C 0.2898(3) 0.2896(3) 0.6746(2) 0.0353(10) Uani 1 1 d . . . . .
H53 H 0.307173 0.258859 0.723495 0.042 Uiso 1 1 calc R U . . .
C1S C 0.1047(5) 0.6558(4) 0.3769(3) 0.0701(16) Uani 1 1 d . . . . .
H1S1 H 0.160222 0.721576 0.382513 0.105 Uiso 1 1 calc R U . . .
H1S2 H 0.135327 0.610813 0.344938 0.105 Uiso 1 1 calc R U . . .
H1S3 H 0.027296 0.659404 0.348919 0.105 Uiso 1 1 calc R U . . .
C2S C 0.0913(6) 0.6184(4) 0.4597(4) 0.092(2) Uani 1 1 d . . . . .
H2S1 H 0.062542 0.665440 0.491853 0.111 Uiso 1 1 calc R U . . .
H2S2 H 0.170378 0.616936 0.487880 0.111 Uiso 1 1 calc R U . . .
C3S C 0.0095(5) 0.5195(4) 0.4594(3) 0.0665(15) Uani 1 1 d . . . . .
H3S1 H 0.039924 0.472529 0.428402 0.080 Uiso 1 1 calc R U . . .
H3S2 H -0.068491 0.520767 0.429230 0.080 Uiso 1 1 calc R U . . .

loop_
_atom_site_aniso_label
_atom_site_aniso_U_11
_atom_site_aniso_U_22
_atom_site_aniso_U_33
_atom_site_aniso_U_23
_atom_site_aniso_U_13
_atom_site_aniso_U_12
Fe1 0.0221(3) 0.0223(3) 0.0311(4) 0.0031(3) 0.0043(2) 0.0029(3)
C1 0.034(2) 0.023(2) 0.038(3) 0.0059(19) 0.0048(19) -0.0005(18)
O1 0.0443(18) 0.0455(18) 0.0408(19) 0.0025(15) 0.0164(15) 0.0066(15)
C2 0.031(2) 0.022(2) 0.051(3) 0.0041(19) 0.009(2) 0.0044(18)
O2 0.0265(17) 0.0374(18) 0.106(3) 0.0139(18) 0.0079(17) 0.0096(14)
C3 0.033(2) 0.023(2) 0.040(3) 0.0023(19) 0.009(2) -0.0009(18)
O3 0.0481(19) 0.0423(18) 0.0367(19) 0.0086(15) -0.0051(15) -0.0026(15)
P1 0.0203(5) 0.0217(5) 0.0273(6) 0.0021(4) 0.0029(4) 0.0035(4)
N1 0.0182(16) 0.0196(16) 0.0267(18) 0.0009(13) 0.0018(13) 0.0029(13)
N2 0.0186(15) 0.0217(16) 0.0202(17) 0.0016(13) 0.0023(12) 0.0025(13)
C4 0.023(2) 0.0180(19) 0.020(2) -0.0032(15) 0.0046(15) 0.0015(15)
C5 0.027(2) 0.0166(19) 0.026(2) 0.0026(16) 0.0052(16) 0.0014(16)
B1 0.021(2) 0.022(2) 0.026(2) 0.0013(19) 0.0046(18) -0.0004(18)
C6 0.024(2) 0.025(2) 0.028(2) 0.0005(17) 0.0074(16) 0.0041(16)
C7 0.025(2) 0.032(2) 0.033(2) 0.0002(18) 0.0056(17) 0.0038(17)
C8 0.029(2) 0.032(2) 0.028(2) -0.0011(18) 0.0055(17) 0.0002(18)
C9 0.038(3) 0.066(3) 0.029(3) -0.001(2) 0.0018(19) 0.005(2)
C10 0.023(2) 0.026(2) 0.045(3) 0.0038(19) 0.0014(18) 0.0023(17)
C11 0.040(3) 0.029(2) 0.061(3) -0.002(2) 0.009(2) 0.014(2)
C12 0.0147(18) 0.0146(18) 0.036(2) 0.0015(16) 0.0007(16) 0.0026(14)
C13 0.0209(19) 0.021(2) 0.035(2) 0.0027(17) 0.0043(16) 0.0063(16)
C14 0.026(2) 0.031(2) 0.041(3) 0.0016(19) 0.0066(18) 0.0121(18)
C15 0.026(2) 0.035(2) 0.046(3) 0.009(2) 0.0031(19) 0.0100(18)
C16 0.029(2) 0.042(2) 0.028(2) 0.0039(19) 0.0001(17) 0.0075(19)
C17 0.024(2) 0.026(2) 0.028(2) 0.0010(17) 0.0011(16) 0.0042(17)
C18 0.026(2) 0.0203(19) 0.023(2) 0.0041(16) 0.0027(16) -0.0006(16)
C19 0.026(2) 0.023(2) 0.034(2) 0.0050(18) 0.0001(17) 0.0023(17)
C20 0.034(2) 0.030(2) 0.051(3) 0.007(2) -0.005(2) 0.0078(19)
C21 0.045(3) 0.041(3) 0.044(3) 0.007(2) -0.013(2) 0.008(2)
C22 0.043(3) 0.035(2) 0.025(2) 0.0022(19) -0.0014(19) 0.000(2)
C23 0.026(2) 0.025(2) 0.027(2) 0.0051(17) 0.0002(16) -0.0023(17)
C24 0.033(2) 0.048(3) 0.038(3) -0.011(2) 0.0068(19) 0.016(2)
C25 0.043(3) 0.064(3) 0.042(3) -0.006(2) 0.011(2) 0.014(2)
C26 0.050(3) 0.049(3) 0.072(4) -0.026(3) 0.012(3) -0.002(2)
C27 0.029(2) 0.039(2) 0.029(2) -0.0032(19) -0.0003(17) 0.0133(18)
C28 0.051(3) 0.036(3) 0.052(3) -0.001(2) 0.012(2) 0.015(2)
C29 0.062(3) 0.050(3) 0.046(3) 0.016(2) 0.029(2) 0.020(2)
C30 0.031(2) 0.033(2) 0.040(3) 0.000(2) 0.0031(18) 0.0110(19)
C31 0.035(2) 0.031(2) 0.060(3) -0.004(2) 0.004(2) 0.007(2)
C32 0.037(3) 0.043(3) 0.063(3) -0.001(2) 0.019(2) 0.010(2)
C33 0.032(2) 0.034(2) 0.022(2) -0.0055(18) 0.0017(17) 0.0040(18)
C34 0.033(2) 0.056(3) 0.042(3) -0.003(2) 0.014(2) 0.004(2)
C35 0.044(3) 0.041(3) 0.036(3) -0.005(2) 0.010(2) 0.006(2)
P2 0.0246(5) 0.0218(5) 0.0266(6) 0.0019(4) 0.0051(4) 0.0025(4)
C36 0.030(2) 0.0174(19) 0.029(2) 0.0001(17) 0.0015(17) 0.0026(16)
C37 0.031(2) 0.033(2) 0.033(2) 0.0028(19) 0.0067(18) 0.0047(18)
C38 0.043(3) 0.037(3) 0.035(3) 0.006(2) 0.003(2) 0.005(2)
C39 0.040(3) 0.030(2) 0.053(3) 0.009(2) 0.001(2) 0.011(2)
C40 0.046(3) 0.044(3) 0.056(3) 0.011(2) 0.016(2) 0.020(2)
C41 0.044(3) 0.038(2) 0.031(2) 0.0070(19) 0.0142(19) 0.017(2)
C42 0.028(2) 0.025(2) 0.029(2) 0.0046(17) 0.0068(17) 0.0061(17)
C43 0.040(3) 0.052(3) 0.041(3) -0.019(2) 0.014(2) 0.002(2)
C44 0.035(3) 0.065(3) 0.064(4) -0.015(3) 0.024(2) -0.004(2)
C45 0.046(3) 0.048(3) 0.051(3) -0.003(2) 0.027(2) 0.010(2)
C46 0.045(3) 0.061(3) 0.050(3) -0.016(3) 0.018(2) 0.002(2)
C47 0.032(2) 0.058(3) 0.046(3) -0.017(2) 0.010(2) -0.003(2)
C48 0.025(2) 0.029(2) 0.031(2) 0.0004(18) 0.0052(17) 0.0036(17)
C49 0.028(2) 0.034(2) 0.039(3) 0.005(2) 0.0088(18) 0.0067(18)
C50 0.035(2) 0.057(3) 0.025(2) 0.001(2) 0.0017(18) 0.002(2)
C51 0.035(2) 0.056(3) 0.027(3) -0.011(2) -0.0007(19) 0.000(2)
C52 0.046(3) 0.033(2) 0.036(3) -0.007(2) 0.005(2) -0.001(2)
C53 0.037(2) 0.033(2) 0.032(2) 0.0001(19) 0.0058(18) 0.0014(19)
C1S 0.078(4) 0.055(3) 0.069(4) 0.006(3) -0.007(3) 0.013(3)
C2S 0.095(5) 0.083(4) 0.074(5) -0.003(4) 0.011(4) -0.021(4)
C3S 0.052(3) 0.070(4) 0.079(4) 0.005(3) 0.012(3) 0.016(3)

loop_
_atom_type_symbol
_atom_type_description
_atom_type_scat_dispersion_real
_atom_type_scat_dispersion_imag
_atom_type_scat_source
C C 0.0181 0.0091 'International Tables Vol C Tables 4.2.6.8 and 6.1.1.4'
H H 0.0000 0.0000 'International Tables Vol C Tables 4.2.6.8 and 6.1.1.4'
B B 0.0090 0.0039 'International Tables Vol C Tables 4.2.6.8 and 6.1.1.4'
N N 0.0311 0.0180 'International Tables Vol C Tables 4.2.6.8 and 6.1.1.4'
O O 0.0492 0.0322 'International Tables Vol C Tables 4.2.6.8 and 6.1.1.4'
P P 0.2955 0.4335 'International Tables Vol C Tables 4.2.6.8 and 6.1.1.4'
Fe Fe -1.1336 3.1974 'International Tables Vol C Tables 4.2.6.8 and 6.1.1.4'

loop_
_geom_angle_atom_site_label_1
_geom_angle_atom_site_label_2
_geom_angle_atom_site_label_3
_geom_angle
_geom_angle_site_symmetry_1
_geom_angle_site_symmetry_3
_geom_angle_publ_flag
C1 Fe1 C2 115.8(2) . . ?
C1 Fe1 C3 117.50(19) . . ?
C2 Fe1 C3 126.05(19) . . ?
C1 Fe1 P1 91.84(12) . . ?
C2 Fe1 P1 93.35(13) . . ?
C3 Fe1 P1 92.76(12) . . ?
C1 Fe1 P2 89.56(12) . . ?
C2 Fe1 P2 85.64(13) . . ?
C3 Fe1 P2 86.98(12) . . ?
P1 Fe1 P2 178.53(5) . . ?
O1 C1 Fe1 179.5(4) . . ?
O2 C2 Fe1 175.3(3) . . ?
O3 C3 Fe1 177.9(3) . . ?
N1 P1 N2 91.43(14) . . ?
N1 P1 Fe1 132.50(11) . . ?
N2 P1 Fe1 135.01(11) . . ?
C5 N1 C12 121.5(3) . . ?
C5 N1 P1 112.2(2) . . ?
C12 N1 P1 126.0(2) . . ?
C4 N2 C18 122.9(3) . . ?
C4 N2 P1 114.8(2) . . ?
C18 N2 P1 119.9(2) . . ?
C5 C4 N2 106.7(3) . . ?
C5 C4 B1 123.2(3) . . ?
N2 C4 B1 129.2(3) . . ?
C4 C5 N1 114.9(3) . . ?
C4 C5 H5 122.6 . . ?
N1 C5 H5 122.6 . . ?
C10 B1 C6 109.9(3) . . ?
C10 B1 C8 110.0(3) . . ?
C6 B1 C8 109.6(3) . . ?
C10 B1 C4 106.5(3) . . ?
C6 B1 C4 115.9(3) . . ?
C8 B1 C4 104.6(3) . . ?
C7 C6 B1 113.1(3) . . ?
C7 C6 H6A 108.9 . . ?
B1 C6 H6A 108.9 . . ?
C7 C6 H6B 108.9 . . ?
B1 C6 H6B 108.9 . . ?
H6A C6 H6B 107.8 . . ?
C6 C7 H7A 109.5 . . ?
C6 C7 H7B 109.5 . . ?
H7A C7 H7B 109.5 . . ?
C6 C7 H7C 109.5 . . ?
H7A C7 H7C 109.5 . . ?
H7B C7 H7C 109.5 . . ?
C9 C8 B1 117.1(3) . . ?
C9 C8 H8A 108.0 . . ?
B1 C8 H8A 108.0 . . ?
C9 C8 H8B 108.0 . . ?
B1 C8 H8B 108.0 . . ?
H8A C8 H8B 107.3 . . ?
C8 C9 H9A 109.5 . . ?
C8 C9 H9B 109.5 . . ?
H9A C9 H9B 109.5 . . ?
C8 C9 H9C 109.5 . . ?
H9A C9 H9C 109.5 . . ?
H9B C9 H9C 109.5 . . ?
C11 C10 B1 115.5(3) . . ?
C11 C10 H10A 108.4 . . ?
B1 C10 H10A 108.4 . . ?
C11 C10 H10B 108.4 . . ?
B1 C10 H10B 108.4 . . ?
H10A C10 H10B 107.5 . . ?
C10 C11 H11A 109.5 . . ?
C10 C11 H11B 109.5 . . ?
H11A C11 H11B 109.5 . . ?
C10 C11 H11C 109.5 . . ?
H11A C11 H11C 109.5 . . ?
H11B C11 H11C 109.5 . . ?
C17 C12 C13 123.5(3) . . ?
C17 C12 N1 118.8(3) . . ?
C13 C12 N1 117.6(3) . . ?
C14 C13 C12 117.2(4) . . ?
C14 C13 C24 119.6(3) . . ?
C12 C13 C24 123.1(3) . . ?
C15 C14 C13 120.5(4) . . ?
C15 C14 H14 119.7 . . ?
C13 C14 H14 119.7 . . ?
C14 C15 C16 121.1(4) . . ?
C14 C15 H15 119.4 . . ?
C16 C15 H15 119.4 . . ?
C15 C16 C17 121.3(4) . . ?
C15 C16 H16 119.4 . . ?
C17 C16 H16 119.4 . . ?
C12 C17 C16 116.3(3) . . ?
C12 C17 C27 123.2(3) . . ?
C16 C17 C27 120.5(3) . . ?
C19 C18 C23 122.9(4) . . ?
C19 C18 N2 120.2(3) . . ?
C23 C18 N2 116.9(3) . . ?
C18 C19 C20 117.0(4) . . ?
C18 C19 C30 123.8(3) . . ?
C20 C19 C30 119.2(4) . . ?
C21 C20 C19 121.1(4) . . ?
C21 C20 H20 119.5 . . ?
C19 C20 H20 119.5 . . ?
C20 C21 C22 120.5(4) . . ?
C20 C21 H21 119.8 . . ?
C22 C21 H21 119.8 . . ?
C21 C22 C23 121.3(4) . . ?
C21 C22 H22 119.4 . . ?
C23 C22 H22 119.4 . . ?
C22 C23 C18 117.3(4) . . ?
C22 C23 C33 119.5(4) . . ?
C18 C23 C33 123.2(3) . . ?
C13 C24 C26 111.0(4) . . ?
C13 C24 C25 113.1(3) . . ?
C26 C24 C25 110.3(4) . . ?
C13 C24 H24 107.4 . . ?
C26 C24 H24 107.4 . . ?
C25 C24 H24 107.4 . . ?
C24 C25 H25A 109.5 . . ?
C24 C25 H25B 109.5 . . ?
H25A C25 H25B 109.5 . . ?
C24 C25 H25C 109.5 . . ?
H25A C25 H25C 109.5 . . ?
H25B C25 H25C 109.5 . . ?
C24 C26 H26A 109.5 . . ?
C24 C26 H26B 109.5 . . ?
H26A C26 H26B 109.5 . . ?
C24 C26 H26C 109.5 . . ?
H26A C26 H26C 109.5 . . ?
H26B C26 H26C 109.5 . . ?
C17 C27 C29 112.5(3) . . ?
C17 C27 C28 111.5(3) . . ?
C29 C27 C28 109.8(3) . . ?
C17 C27 H27 107.6 . . ?
C29 C27 H27 107.6 . . ?
C28 C27 H27 107.6 . . ?
C27 C28 H28A 109.5 . . ?
C27 C28 H28B 109.5 . . ?
H28A C28 H28B 109.5 . . ?
C27 C28 H28C 109.5 . . ?
H28A C28 H28C 109.5 . . ?
H28B C28 H28C 109.5 . . ?
C27 C29 H29A 109.5 . . ?
C27 C29 H29B 109.5 . . ?
H29A C29 H29B 109.5 . . ?
C27 C29 H29C 109.5 . . ?
H29A C29 H29C 109.5 . . ?
H29B C29 H29C 109.5 . . ?
C19 C30 C32 111.7(3) . . ?
C19 C30 C31 110.6(3) . . ?
C32 C30 C31 109.5(3) . . ?
C19 C30 H30 108.3 . . ?
C32 C30 H30 108.3 . . ?
C31 C30 H30 108.3 . . ?
C30 C31 H31A 109.5 . . ?
C30 C31 H31B 109.5 . . ?
H31A C31 H31B 109.5 . . ?
C30 C31 H31C 109.5 . . ?
H31A C31 H31C 109.5 . . ?
H31B C31 H31C 109.5 . . ?
C30 C32 H32A 109.5 . . ?
C30 C32 H32B 109.5 . . ?
H32A C32 H32B 109.5 . . ?
C30 C32 H32C 109.5 . . ?
H32A C32 H32C 109.5 . . ?
H32B C32 H32C 109.5 . . ?
C23 C33 C35 112.4(3) . . ?
C23 C33 C34 109.9(3) . . ?
C35 C33 C34 110.0(3) . . ?
C23 C33 H33 108.2 . . ?
C35 C33 H33 108.2 . . ?
C34 C33 H33 108.2 . . ?
C33 C34 H34A 109.5 . . ?
C33 C34 H34B 109.5 . . ?
H34A C34 H34B 109.5 . . ?
C33 C34 H34C 109.5 . . ?
H34A C34 H34C 109.5 . . ?
H34B C34 H34C 109.5 . . ?
C33 C35 H35A 109.5 . . ?
C33 C35 H35B 109.5 . . ?
H35A C35 H35B 109.5 . . ?
C33 C35 H35C 109.5 . . ?
H35A C35 H35C 109.5 . . ?
H35B C35 H35C 109.5 . . ?
C36 P2 C48 102.33(17) . . ?
C36 P2 C42 106.71(17) . . ?
C48 P2 C42 103.89(17) . . ?
C36 P2 Fe1 112.82(12) . . ?
C48 P2 Fe1 116.64(13) . . ?
C42 P2 Fe1 113.30(12) . . ?
C37 C36 C41 118.5(4) . . ?
C37 C36 P2 123.9(3) . . ?
C41 C36 P2 117.6(3) . . ?
C36 C37 C38 119.9(4) . . ?
C36 C37 H37 120.0 . . ?
C38 C37 H37 120.0 . . ?
C39 C38 C37 120.5(4) . . ?
C39 C38 H38 119.8 . . ?
C37 C38 H38 119.8 . . ?
C40 C39 C38 119.6(4) . . ?
C40 C39 H39 120.2 . . ?
C38 C39 H39 120.2 . . ?
C41 C40 C39 120.4(4) . . ?
C41 C40 H40 119.8 . . ?
C39 C40 H40 119.8 . . ?
C40 C41 C36 121.0(4) . . ?
C40 C41 H41 119.5 . . ?
C36 C41 H41 119.5 . . ?
C43 C42 C47 118.1(4) . . ?
C43 C42 P2 121.6(3) . . ?
C47 C42 P2 120.3(3) . . ?
C42 C43 C44 120.2(4) . . ?
C42 C43 H43 119.9 . . ?
C44 C43 H43 119.9 . . ?
C45 C44 C43 120.7(4) . . ?
C45 C44 H44 119.6 . . ?
C43 C44 H44 119.6 . . ?
C44 C45 C46 120.1(4) . . ?
C44 C45 H45 120.0 . . ?
C46 C45 H45 120.0 . . ?
C45 C46 C47 119.4(4) . . ?
C45 C46 H46 120.3 . . ?
C47 C46 H46 120.3 . . ?
C42 C47 C46 121.4(4) . . ?
C42 C47 H47 119.3 . . ?
C46 C47 H47 119.3 . . ?
C49 C48 C53 118.5(4) . . ?
C49 C48 P2 122.4(3) . . ?
C53 C48 P2 119.0(3) . . ?
C50 C49 C48 121.4(4) . . ?
C50 C49 H49 119.3 . . ?
C48 C49 H49 119.3 . . ?
C49 C50 C51 119.7(4) . . ?
C49 C50 H50 120.2 . . ?
C51 C50 H50 120.2 . . ?
C52 C51 C50 120.0(4) . . ?
C52 C51 H51 120.0 . . ?
C50 C51 H51 120.0 . . ?
C51 C52 C53 120.2(4) . . ?
C51 C52 H52 119.9 . . ?
C53 C52 H52 119.9 . . ?
C52 C53 C48 120.1(4) . . ?
C52 C53 H53 119.9 . . ?
C48 C53 H53 119.9 . . ?
C2S C1S H1S1 109.5 . . ?
C2S C1S H1S2 109.5 . . ?
H1S1 C1S H1S2 109.5 . . ?
C2S C1S H1S3 109.5 . . ?
H1S1 C1S H1S3 109.5 . . ?
H1S2 C1S H1S3 109.5 . . ?
C1S C2S C3S 114.6(5) . . ?
C1S C2S H2S1 108.6 . . ?
C3S C2S H2S1 108.6 . . ?
C1S C2S H2S2 108.6 . . ?
C3S C2S H2S2 108.6 . . ?
H2S1 C2S H2S2 107.6 . . ?
C2S C3S C3S 116.5(6) . 2_566 ?
C2S C3S H3S1 108.2 . . ?
C3S C3S H3S1 108.2 2_566 . ?
C2S C3S H3S2 108.2 . . ?
C3S C3S H3S2 108.2 2_566 . ?
H3S1 C3S H3S2 107.3 . . ?

loop_
_geom_bond_atom_site_label_1
_geom_bond_atom_site_label_2
_geom_bond_distance
_geom_bond_site_symmetry_2
_geom_bond_publ_flag
Fe1 C1 1.777(5) . ?
Fe1 C2 1.788(4) . ?
Fe1 C3 1.789(5) . ?
Fe1 P1 2.1191(11) . ?
Fe1 P2 2.2354(11) . ?
C1 O1 1.167(5) . ?
C2 O2 1.157(5) . ?
C3 O3 1.158(5) . ?
P1 N1 1.637(3) . ?
P1 N2 1.659(3) . ?
N1 C5 1.392(4) . ?
N1 C12 1.457(4) . ?
N2 C4 1.423(4) . ?
N2 C18 1.460(4) . ?
C4 C5 1.363(5) . ?
C4 B1 1.662(5) . ?
C5 H5 0.9500 . ?
B1 C10 1.643(5) . ?
B1 C6 1.644(5) . ?
B1 C8 1.650(6) . ?
C6 C7 1.535(5) . ?
C6 H6A 0.9900 . ?
C6 H6B 0.9900 . ?
C7 H7A 0.9800 . ?
C7 H7B 0.9800 . ?
C7 H7C 0.9800 . ?
C8 C9 1.518(5) . ?
C8 H8A 0.9900 . ?
C8 H8B 0.9900 . ?
C9 H9A 0.9800 . ?
C9 H9B 0.9800 . ?
C9 H9C 0.9800 . ?
C10 C11 1.524(6) . ?
C10 H10A 0.9900 . ?
C10 H10B 0.9900 . ?
C11 H11A 0.9800 . ?
C11 H11B 0.9800 . ?
C11 H11C 0.9800 . ?
C12 C17 1.393(5) . ?
C12 C13 1.406(5) . ?
C13 C14 1.390(5) . ?
C13 C24 1.516(6) . ?
C14 C15 1.371(6) . ?
C14 H14 0.9500 . ?
C15 C16 1.378(5) . ?
C15 H15 0.9500 . ?
C16 C17 1.396(5) . ?
C16 H16 0.9500 . ?
C17 C27 1.513(5) . ?
C18 C19 1.399(5) . ?
C18 C23 1.402(5) . ?
C19 C20 1.406(5) . ?
C19 C30 1.511(5) . ?
C20 C21 1.368(6) . ?
C20 H20 0.9500 . ?
C21 C22 1.387(6) . ?
C21 H21 0.9500 . ?
C22 C23 1.386(5) . ?
C22 H22 0.9500 . ?
C23 C33 1.529(5) . ?
C24 C26 1.529(6) . ?
C24 C25 1.535(6) . ?
C24 H24 1.0000 . ?
C25 H25A 0.9800 . ?
C25 H25B 0.9800 . ?
C25 H25C 0.9800 . ?
C26 H26A 0.9800 . ?
C26 H26B 0.9800 . ?
C26 H26C 0.9800 . ?
C27 C29 1.527(5) . ?
C27 C28 1.537(5) . ?
C27 H27 1.0000 . ?
C28 H28A 0.9800 . ?
C28 H28B 0.9800 . ?
C28 H28C 0.9800 . ?
C29 H29A 0.9800 . ?
C29 H29B 0.9800 . ?
C29 H29C 0.9800 . ?
C30 C32 1.530(5) . ?
C30 C31 1.542(5) . ?
C30 H30 1.0000 . ?
C31 H31A 0.9800 . ?
C31 H31B 0.9800 . ?
C31 H31C 0.9800 . ?
C32 H32A 0.9800 . ?
C32 H32B 0.9800 . ?
C32 H32C 0.9800 . ?
C33 C35 1.535(5) . ?
C33 C34 1.536(5) . ?
C33 H33 1.0000 . ?
C34 H34A 0.9800 . ?
C34 H34B 0.9800 . ?
C34 H34C 0.9800 . ?
C35 H35A 0.9800 . ?
C35 H35B 0.9800 . ?
C35 H35C 0.9800 . ?
P2 C36 1.819(4) . ?
P2 C48 1.818(4) . ?
P2 C42 1.825(4) . ?
C36 C37 1.383(5) . ?
C36 C41 1.397(5) . ?
C37 C38 1.395(5) . ?
C37 H37 0.9500 . ?
C38 C39 1.377(6) . ?
C38 H38 0.9500 . ?
C39 C40 1.372(6) . ?
C39 H39 0.9500 . ?
C40 C41 1.369(5) . ?
C40 H40 0.9500 . ?
C41 H41 0.9500 . ?
C42 C43 1.377(6) . ?
C42 C47 1.379(6) . ?
C43 C44 1.399(6) . ?
C43 H43 0.9500 . ?
C44 C45 1.352(6) . ?
C44 H44 0.9500 . ?
C45 C46 1.370(6) . ?
C45 H45 0.9500 . ?
C46 C47 1.394(6) . ?
C46 H46 0.9500 . ?
C47 H47 0.9500 . ?
C48 C49 1.385(5) . ?
C48 C53 1.397(5) . ?
C49 C50 1.381(6) . ?
C49 H49 0.9500 . ?
C50 C51 1.380(6) . ?
C50 H50 0.9500 . ?
C51 C52 1.382(6) . ?
C51 H51 0.9500 . ?
C52 C53 1.391(5) . ?
C52 H52 0.9500 . ?
C53 H53 0.9500 . ?
C1S C2S 1.493(7) . ?
C1S H1S1 0.9800 . ?
C1S H1S2 0.9800 . ?
C1S H1S3 0.9800 . ?
C2S C3S 1.473(7) . ?
C2S H2S1 0.9900 . ?
C2S H2S2 0.9900 . ?
C3S C3S 1.487(10) 2_566 ?
C3S H3S1 0.9900 . ?
C3S H3S2 0.9900 . ?

loop_
_geom_torsion_atom_site_label_1
_geom_torsion_atom_site_label_2
_geom_torsion_atom_site_label_3
_geom_torsion_atom_site_label_4
_geom_torsion
_geom_torsion_site_symmetry_1
_geom_torsion_site_symmetry_2
_geom_torsion_site_symmetry_3
_geom_torsion_site_symmetry_4
_geom_torsion_publ_flag
N2 P1 N1 C5 0.7(3) . . . . ?
Fe1 P1 N1 C5 -168.60(18) . . . . ?
N2 P1 N1 C12 -172.7(3) . . . . ?
Fe1 P1 N1 C12 18.0(4) . . . . ?
N1 P1 N2 C4 -1.4(3) . . . . ?
Fe1 P1 N2 C4 167.43(18) . . . . ?
N1 P1 N2 C18 161.2(3) . . . . ?
Fe1 P1 N2 C18 -30.0(3) . . . . ?
C18 N2 C4 C5 -160.4(3) . . . . ?
P1 N2 C4 C5 1.7(4) . . . . ?
C18 N2 C4 B1 30.8(5) . . . . ?
P1 N2 C4 B1 -167.1(3) . . . . ?
N2 C4 C5 N1 -1.1(4) . . . . ?
B1 C4 C5 N1 168.5(3) . . . . ?
C12 N1 C5 C4 173.9(3) . . . . ?
P1 N1 C5 C4 0.2(4) . . . . ?
C5 C4 B1 C10 36.6(5) . . . . ?
N2 C4 B1 C10 -156.3(3) . . . . ?
C5 C4 B1 C6 159.3(3) . . . . ?
N2 C4 B1 C6 -33.6(5) . . . . ?
C5 C4 B1 C8 -79.9(4) . . . . ?
N2 C4 B1 C8 87.2(4) . . . . ?
C10 B1 C6 C7 -49.9(4) . . . . ?
C8 B1 C6 C7 71.2(4) . . . . ?
C4 B1 C6 C7 -170.7(3) . . . . ?
C10 B1 C8 C9 -44.5(4) . . . . ?
C6 B1 C8 C9 -165.5(3) . . . . ?
C4 B1 C8 C9 69.6(4) . . . . ?
C6 B1 C10 C11 -56.7(4) . . . . ?
C8 B1 C10 C11 -177.5(3) . . . . ?
C4 B1 C10 C11 69.6(4) . . . . ?
C5 N1 C12 C17 85.4(4) . . . . ?
P1 N1 C12 C17 -101.8(4) . . . . ?
C5 N1 C12 C13 -92.7(4) . . . . ?
P1 N1 C12 C13 80.1(4) . . . . ?
C17 C12 C13 C14 1.0(5) . . . . ?
N1 C12 C13 C14 179.0(3) . . . . ?
C17 C12 C13 C24 -176.9(4) . . . . ?
N1 C12 C13 C24 1.1(5) . . . . ?
C12 C13 C14 C15 0.4(6) . . . . ?
C24 C13 C14 C15 178.4(4) . . . . ?
C13 C14 C15 C16 -1.2(6) . . . . ?
C14 C15 C16 C17 0.6(6) . . . . ?
C13 C12 C17 C16 -1.6(5) . . . . ?
N1 C12 C17 C16 -179.6(3) . . . . ?
C13 C12 C17 C27 177.8(3) . . . . ?
N1 C12 C17 C27 -0.1(5) . . . . ?
C15 C16 C17 C12 0.8(6) . . . . ?
C15 C16 C17 C27 -178.7(4) . . . . ?
C4 N2 C18 C19 -106.3(4) . . . . ?
P1 N2 C18 C19 92.5(4) . . . . ?
C4 N2 C18 C23 74.7(4) . . . . ?
P1 N2 C18 C23 -86.5(3) . . . . ?
C23 C18 C19 C20 -1.8(5) . . . . ?
N2 C18 C19 C20 179.3(3) . . . . ?
C23 C18 C19 C30 177.7(3) . . . . ?
N2 C18 C19 C30 -1.3(5) . . . . ?
C18 C19 C20 C21 1.0(6) . . . . ?
C30 C19 C20 C21 -178.5(4) . . . . ?
C19 C20 C21 C22 0.5(6) . . . . ?
C20 C21 C22 C23 -1.3(6) . . . . ?
C21 C22 C23 C18 0.5(6) . . . . ?
C21 C22 C23 C33 179.2(4) . . . . ?
C19 C18 C23 C22 1.1(5) . . . . ?
N2 C18 C23 C22 -180.0(3) . . . . ?
C19 C18 C23 C33 -177.6(3) . . . . ?
N2 C18 C23 C33 1.4(5) . . . . ?
C14 C13 C24 C26 -78.1(5) . . . . ?
C12 C13 C24 C26 99.8(4) . . . . ?
C14 C13 C24 C25 46.4(5) . . . . ?
C12 C13 C24 C25 -135.7(4) . . . . ?
C12 C17 C27 C29 -124.7(4) . . . . ?
C16 C17 C27 C29 54.7(5) . . . . ?
C12 C17 C27 C28 111.5(4) . . . . ?
C16 C17 C27 C28 -69.1(5) . . . . ?
C18 C19 C30 C32 117.4(4) . . . . ?
C20 C19 C30 C32 -63.1(5) . . . . ?
C18 C19 C30 C31 -120.2(4) . . . . ?
C20 C19 C30 C31 59.2(5) . . . . ?
C22 C23 C33 C35 50.4(5) . . . . ?
C18 C23 C33 C35 -131.0(4) . . . . ?
C22 C23 C33 C34 -72.5(4) . . . . ?
C18 C23 C33 C34 106.1(4) . . . . ?
C48 P2 C36 C37 -122.3(3) . . . . ?
C42 P2 C36 C37 -13.5(4) . . . . ?
Fe1 P2 C36 C37 111.5(3) . . . . ?
C48 P2 C36 C41 59.7(3) . . . . ?
C42 P2 C36 C41 168.5(3) . . . . ?
Fe1 P2 C36 C41 -66.5(3) . . . . ?
C41 C36 C37 C38 0.4(6) . . . . ?
P2 C36 C37 C38 -177.6(3) . . . . ?
C36 C37 C38 C39 0.1(6) . . . . ?
C37 C38 C39 C40 -0.5(6) . . . . ?
C38 C39 C40 C41 0.4(7) . . . . ?
C39 C40 C41 C36 0.1(7) . . . . ?
C37 C36 C41 C40 -0.5(6) . . . . ?
P2 C36 C41 C40 177.6(3) . . . . ?
C36 P2 C42 C43 -108.2(4) . . . . ?
C48 P2 C42 C43 -0.5(4) . . . . ?
Fe1 P2 C42 C43 127.0(3) . . . . ?
C36 P2 C42 C47 74.2(4) . . . . ?
C48 P2 C42 C47 -178.1(3) . . . . ?
Fe1 P2 C42 C47 -50.6(4) . . . . ?
C47 C42 C43 C44 1.8(7) . . . . ?
P2 C42 C43 C44 -175.9(4) . . . . ?
C42 C43 C44 C45 -2.8(8) . . . . ?
C43 C44 C45 C46 2.2(8) . . . . ?
C44 C45 C46 C47 -0.7(8) . . . . ?
C43 C42 C47 C46 -0.2(7) . . . . ?
P2 C42 C47 C46 177.5(4) . . . . ?
C45 C46 C47 C42 -0.3(8) . . . . ?
C36 P2 C48 C49 -144.5(3) . . . . ?
C42 P2 C48 C49 104.6(3) . . . . ?
Fe1 P2 C48 C49 -20.8(4) . . . . ?
C36 P2 C48 C53 37.9(3) . . . . ?
C42 P2 C48 C53 -73.0(3) . . . . ?
Fe1 P2 C48 C53 161.6(3) . . . . ?
C53 C48 C49 C50 -0.2(6) . . . . ?
P2 C48 C49 C50 -177.8(3) . . . . ?
C48 C49 C50 C51 1.1(6) . . . . ?
C49 C50 C51 C52 -0.6(6) . . . . ?
C50 C51 C52 C53 -0.9(6) . . . . ?
C51 C52 C53 C48 1.8(6) . . . . ?
C49 C48 C53 C52 -1.3(6) . . . . ?
P2 C48 C53 C52 176.4(3) . . . . ?
C1S C2S C3S C3S -178.2(6) . . . 2_566 ?
